data_7010926
loop_
_publ_author_name
'Wadepohl, Hubert'
'Merkel, R\"udiger'
'Pritzkow, Hans'
'Rihm, Sven'

_publ_section_title
;
 Tetranuclear rhodium clusters with facial cyclooctatetraene ligands
;
_journal_issue 24
_journal_name_full 'Journal of the Chemical Society, Dalton Transactions'
_journal_page_first 3617
_journal_page_last 3626
_journal_paper_doi 10.1039/b105485f
_journal_year 2001
_chemical_formula_moiety 'C20 H16 O6 Rh4'
_chemical_formula_sum 'C20 H16 O6 Rh4'
_chemical_formula_weight 763.97
_chemical_name_systematic ?
_space_group_IT_number 2
_symmetry_cell_setting triclinic
_symmetry_space_group_name_Hall '-P 1'
_symmetry_space_group_name_H-M 'P -1'
_atom_sites_solution_hydrogens geom
_atom_sites_solution_primary direct
_atom_sites_solution_secondary difmap
_audit_creation_method SHELXL-97
_cell_angle_alpha 81.40(9)
_cell_angle_beta 85.42(9)
_cell_angle_gamma 81.04(9)
_cell_formula_units_Z 4
_cell_length_a 10.195(10)
_cell_length_b 11.249(13)
_cell_length_c 18.16(2)
_cell_measurement_reflns_used 22
_cell_measurement_temperature 203(2)
_cell_measurement_theta_max 13.3
_cell_measurement_theta_min 12.5
_cell_volume 2031(4)
_computing_cell_refinement 'DIF4     Stoe'
_computing_data_collection 'DIF4     Stoe'
_computing_data_reduction 'REDU4    Stoe'
_computing_molecular_graphics 'ORTEP     (C.K.Johnson, 1965)'
_computing_publication_material 'SHELXL97  (G.Sheldrixk, 1997)'
_computing_structure_refinement 'SHELXL-97 (Sheldrick, 1997)'
_computing_structure_solution 'SHELXS-97 (Sheldrick, 1990)'
_diffrn_ambient_temperature 203(2)
_diffrn_measured_fraction_theta_full 0.853
_diffrn_measured_fraction_theta_max 0.853
_diffrn_measurement_device_type 'Siemens-Stoe AED2'
_diffrn_measurement_method omega-scans
_diffrn_radiation_monochromator graphite
_diffrn_radiation_source 'fine-focus sealed tube'
_diffrn_radiation_type MoK\a
_diffrn_radiation_wavelength 0.71073
_diffrn_reflns_av_R_equivalents 0.0000
_diffrn_reflns_av_sigmaI/netI 0.1326
_diffrn_reflns_limit_h_max 9
_diffrn_reflns_limit_h_min -11
_diffrn_reflns_limit_k_max 12
_diffrn_reflns_limit_k_min -12
_diffrn_reflns_limit_l_max 19
_diffrn_reflns_limit_l_min 0
_diffrn_reflns_number 4822
_diffrn_reflns_theta_full 23.00
_diffrn_reflns_theta_max 23.00
_diffrn_reflns_theta_min 1.85
_diffrn_standards_decay_% 3
_diffrn_standards_interval_time 120
_diffrn_standards_number 2
_exptl_absorpt_coefficient_mu 3.229
_exptl_absorpt_correction_T_max 0.940
_exptl_absorpt_correction_T_min 0.550
_exptl_absorpt_correction_type psi-scan
_exptl_crystal_colour brown
_exptl_crystal_density_diffrn 2.499
_exptl_crystal_density_method 'not measured'
_exptl_crystal_description irregular
_exptl_crystal_F_000 1456
_exptl_crystal_size_max 0.20
_exptl_crystal_size_mid 0.15
_exptl_crystal_size_min 0.01
_refine_diff_density_max 1.251
_refine_diff_density_min -2.004
_refine_diff_density_rms 0.259
_refine_ls_extinction_method none
_refine_ls_goodness_of_fit_ref 0.993
_refine_ls_hydrogen_treatment mixed
_refine_ls_matrix_type full
_refine_ls_number_parameters 545
_refine_ls_number_reflns 4822
_refine_ls_number_restraints 42
_refine_ls_restrained_S_all 0.990
_refine_ls_R_factor_all 0.1361
_refine_ls_R_factor_gt 0.0625
_refine_ls_shift/su_max 0.000
_refine_ls_shift/su_mean 0.000
_refine_ls_structure_factor_coef Fsqd
_refine_ls_weighting_details 'calc w=1/[\s^2^(Fo^2^)+(0.0904P)^2^+0.0000P] where P=(Fo^2^+2Fc^2^)/3'
_refine_ls_weighting_scheme calc
_refine_ls_wR_factor_gt 0.1416
_refine_ls_wR_factor_ref 0.1628
_reflns_number_gt 3031
_reflns_number_total 4822
_reflns_threshold_expression >2sigma(I)
_cod_data_source_file b105485f.txt
_cod_data_source_block rued16
_cod_original_sg_symbol_H-M P-1
_cod_database_code 7010926

loop_
_symmetry_equiv_pos_as_xyz
'x, y, z'
'-x, -y, -z'

loop_
_atom_site_label
_atom_site_type_symbol
_atom_site_fract_x
_atom_site_fract_y
_atom_site_fract_z
_atom_site_U_iso_or_equiv
_atom_site_adp_type
_atom_site_occupancy
_atom_site_symmetry_multiplicity
_atom_site_calc_flag
_atom_site_refinement_flags
_atom_site_disorder_assembly
_atom_site_disorder_group
Rh1 Rh 0.17123(16) 0.70924(13) 0.85753(8) 0.0259(5) Uani 1 1 d . . .
Rh2 Rh 0.20825(16) 0.80002(13) 0.98244(8) 0.0278(5) Uani 1 1 d . . .
Rh3 Rh 0.41977(16) 0.70672(13) 0.89726(9) 0.0280(5) Uani 1 1 d . . .
Rh4 Rh 0.27485(16) 0.92700(13) 0.84613(9) 0.0288(5) Uani 1 1 d . . .
Rh5 Rh 0.19167(16) 0.68246(13) 0.36242(8) 0.0267(5) Uani 1 1 d . . .
Rh6 Rh 0.29333(16) 0.71445(13) 0.48856(8) 0.0283(5) Uani 1 1 d . . .
Rh7 Rh 0.19388(17) 0.91744(13) 0.39545(9) 0.0311(5) Uani 1 1 d . . .
Rh8 Rh 0.42195(16) 0.77352(13) 0.35230(8) 0.0283(5) Uani 1 1 d . . .
O1 O -0.0195(16) 0.7889(12) 1.0980(9) 0.057(5) Uani 1 1 d . . .
O2 O 0.5753(18) 0.4719(14) 0.8563(9) 0.073(6) Uani 1 1 d . . .
O3 O 0.1761(15) 1.1117(15) 0.7188(9) 0.057(5) Uani 1 1 d . . .
O4 O 0.2600(13) 0.5241(12) 0.9929(7) 0.034(4) Uani 1 1 d . . .
O5 O 0.3880(14) 0.7653(12) 0.7336(7) 0.038(4) Uani 1 1 d . . .
O6 O -0.0186(15) 0.9381(12) 0.8931(7) 0.040(4) Uani 1 1 d . . .
O7 O 0.2485(16) 0.5066(14) 0.6083(8) 0.054(4) Uani 1 1 d . . .
O8 O -0.0463(19) 1.0920(16) 0.3432(9) 0.080(7) Uani 1 1 d . . .
O9 O 0.5970(18) 0.6915(14) 0.2194(9) 0.069(6) Uani 1 1 d . . .
O10 O -0.0049(15) 0.7756(12) 0.4891(8) 0.047(4) Uani 1 1 d . . .
O11 O 0.2364(13) 0.8903(13) 0.2327(7) 0.040(4) Uani 1 1 d . . .
O12 O 0.4365(14) 0.5035(12) 0.4092(7) 0.036(4) Uani 1 1 d . . .
C1 C 0.310(2) 0.9178(19) 1.0370(11) 0.042(6) Uani 1 1 d . . .
H1 H 0.2515 0.9301 1.0789 0.04(2) Uiso 1 1 calc R . .
C2 C 0.391(2) 0.8075(17) 1.0486(11) 0.033(6) Uani 1 1 d . . .
H2 H 0.3656 0.7573 1.0919 0.04(2) Uiso 1 1 calc R . .
C3 C 0.501(2) 0.7555(18) 1.0095(11) 0.035(5) Uani 1 1 d U . .
H3 H 0.5394 0.6814 1.0358 0.04(2) Uiso 1 1 calc R . .
C4 C 0.572(2) 0.7829(19) 0.9417(12) 0.042(6) Uani 1 1 d . . .
H4 H 0.6476 0.7256 0.9333 0.04(2) Uiso 1 1 calc R . .
C5 C 0.552(2) 0.881(3) 0.8832(13) 0.054(8) Uani 1 1 d . . .
H5 H 0.6119 0.8690 0.8422 0.04(2) Uiso 1 1 calc R . .
C6 C 0.464(3) 0.994(2) 0.8692(11) 0.050(7) Uani 1 1 d . . .
H6 H 0.4827 1.0401 0.8230 0.04(2) Uiso 1 1 calc R . .
C7 C 0.358(2) 1.0480(18) 0.9106(11) 0.036(5) Uani 1 1 d U . .
H7 H 0.3216 1.1247 0.8868 0.04(2) Uiso 1 1 calc R . .
C8 C 0.289(2) 1.0156(17) 0.9810(10) 0.033(6) Uani 1 1 d . . .
H8 H 0.2154 1.0729 0.9914 0.04(2) Uiso 1 1 calc R . .
C9 C -0.017(2) 0.6385(19) 0.8772(13) 0.051(7) Uani 1 1 d . . .
H9 H -0.0441 0.6801 0.9184 0.032(19) Uiso 1 1 calc R . .
C10 C -0.004(2) 0.7062(19) 0.8053(11) 0.041(6) Uani 1 1 d . . .
H10 H -0.0613 0.7777 0.7894 0.032(19) Uiso 1 1 calc R . .
C11 C 0.101(2) 0.6579(16) 0.7608(10) 0.039(6) Uani 1 1 d . . .
H11 H 0.1162 0.6920 0.7110 0.032(19) Uiso 1 1 calc R . .
C12 C 0.186(2) 0.5525(18) 0.7946(10) 0.034(6) Uani 1 1 d . . .
H12 H 0.2781 0.5470 0.7839 0.032(19) Uiso 1 1 calc R . .
C13 C 0.1348(19) 0.4542(16) 0.8443(10) 0.025(5) Uani 1 1 d U . .
H13A H 0.2034 0.4143 0.8783 0.023(17) Uiso 1 1 calc R . .
H13B H 0.1147 0.3938 0.8148 0.023(17) Uiso 1 1 calc R . .
C14 C 0.010(2) 0.4996(17) 0.8895(12) 0.039(6) Uani 1 1 d . . .
H14A H 0.0214 0.4706 0.9426 0.023(17) Uiso 1 1 calc R . .
H14B H -0.0658 0.4668 0.8746 0.023(17) Uiso 1 1 calc R . .
C15 C 0.071(2) 0.7903(17) 1.0565(11) 0.029(5) Uani 1 1 d . . .
C16 C 0.527(2) 0.565(2) 0.8715(11) 0.038(5) Uani 1 1 d U . .
C17 C 0.211(2) 1.0428(19) 0.7675(11) 0.040(6) Uani 1 1 d . . .
C18 C 0.261(2) 0.621(2) 0.9564(12) 0.039(6) Uani 1 1 d . . .
C19 C 0.340(2) 0.7790(19) 0.7917(12) 0.046(7) Uani 1 1 d . . .
C20 C 0.093(2) 0.8876(18) 0.8940(10) 0.035(6) Uani 1 1 d . . .
C21 C 0.446(2) 0.7861(19) 0.5383(12) 0.040(6) Uani 1 1 d . . .
H21 H 0.4620 0.7256 0.5796 0.036(19) Uiso 1 1 calc R . .
C22 C 0.327(2) 0.8687(18) 0.5521(11) 0.043(7) Uani 1 1 d . . .
H22 H 0.2831 0.8491 0.5989 0.036(19) Uiso 1 1 calc R . .
C23 C 0.261(2) 0.9759(16) 0.5079(10) 0.028(5) Uani 1 1 d U . .
H23 H 0.1765 1.0028 0.5287 0.036(19) Uiso 1 1 calc R . .
C24 C 0.293(2) 1.0493(18) 0.4419(11) 0.041(6) Uani 1 1 d . . .
H24 H 0.2395 1.1254 0.4347 0.036(19) Uiso 1 1 calc R . .
C25 C 0.394(2) 1.0296(18) 0.3828(12) 0.038(6) Uani 1 1 d . . .
H25 H 0.3816 1.0912 0.3418 0.036(19) Uiso 1 1 calc R . .
C26 C 0.507(2) 0.943(2) 0.3696(12) 0.046(7) Uani 1 1 d . . .
H26 H 0.5484 0.9587 0.3218 0.036(19) Uiso 1 1 calc R . .
C27 C 0.568(2) 0.8419(19) 0.4101(14) 0.055(8) Uani 1 1 d . . .
H27 H 0.6476 0.8094 0.3858 0.036(19) Uiso 1 1 calc R . .
C28 C 0.542(2) 0.7704(17) 0.4827(11) 0.034(6) Uani 1 1 d . . .
H28 H 0.6038 0.6996 0.4928 0.036(19) Uiso 1 1 calc R . .
C29 C 0.083(2) 0.523(2) 0.3942(12) 0.051(7) Uani 1 1 d . . .
H29 H 0.0813 0.5245 0.4459 0.032(19) Uiso 1 1 calc R . .
C30 C 0.010(2) 0.620(2) 0.3480(13) 0.047(7) Uani 1 1 d . . .
H30 H -0.0738 0.6590 0.3639 0.032(19) Uiso 1 1 calc R . .
C31 C 0.071(3) 0.654(2) 0.2758(11) 0.048(7) Uani 1 1 d . . .
H31 H 0.0288 0.7135 0.2401 0.032(19) Uiso 1 1 calc R . .
C32 C 0.198(2) 0.5912(18) 0.2622(12) 0.041(6) Uani 1 1 d U . .
H32 H 0.2648 0.6345 0.2378 0.032(19) Uiso 1 1 calc R . .
C33 C 0.231(2) 0.4579(18) 0.2854(12) 0.048(7) Uani 1 1 d . . .
H33A H 0.3279 0.4360 0.2881 0.023(17) Uiso 1 1 calc R . .
H33B H 0.2024 0.4143 0.2482 0.023(17) Uiso 1 1 calc R . .
C34 C 0.163(2) 0.4200(19) 0.3617(12) 0.046(6) Uani 1 1 d . . .
H34A H 0.1045 0.3606 0.3564 0.023(17) Uiso 1 1 calc R . .
H34B H 0.2306 0.3801 0.3962 0.023(17) Uiso 1 1 calc R . .
C35 C 0.268(2) 0.5863(19) 0.5654(12) 0.037(6) Uani 1 1 d . . .
C36 C 0.046(2) 1.029(2) 0.3629(12) 0.045(7) Uani 1 1 d . . .
C37 C 0.536(2) 0.7248(18) 0.2692(15) 0.045(6) Uani 1 1 d . . .
C38 C 0.102(2) 0.7768(19) 0.4569(11) 0.044(7) Uani 1 1 d . . .
C39 C 0.248(2) 0.8466(18) 0.2971(12) 0.034(5) Uani 1 1 d U . .
C40 C 0.374(2) 0.5983(18) 0.4056(12) 0.039(6) Uani 1 1 d . . .

loop_
_atom_site_aniso_label
_atom_site_aniso_U_11
_atom_site_aniso_U_22
_atom_site_aniso_U_33
_atom_site_aniso_U_23
_atom_site_aniso_U_13
_atom_site_aniso_U_12
Rh1 0.0274(10) 0.0213(8) 0.0279(9) -0.0047(7) -0.0010(8) 0.0003(8)
Rh2 0.0299(10) 0.0261(9) 0.0268(9) -0.0071(7) 0.0029(8) -0.0016(8)
Rh3 0.0259(10) 0.0253(9) 0.0304(9) -0.0046(7) -0.0007(8) 0.0035(8)
Rh4 0.0314(11) 0.0207(8) 0.0322(9) 0.0002(7) -0.0011(8) -0.0011(8)
Rh5 0.0248(10) 0.0296(9) 0.0244(9) -0.0008(7) -0.0023(8) -0.0017(8)
Rh6 0.0324(11) 0.0263(9) 0.0237(9) 0.0004(7) -0.0025(8) 0.0006(8)
Rh7 0.0328(11) 0.0245(9) 0.0315(9) -0.0006(7) 0.0007(8) 0.0052(8)
Rh8 0.0275(10) 0.0264(9) 0.0282(9) -0.0014(7) 0.0032(8) -0.0004(8)
O1 0.057(11) 0.036(9) 0.063(11) 0.016(8) 0.023(10) 0.004(8)
O2 0.096(15) 0.041(9) 0.073(12) -0.022(9) 0.032(11) 0.013(10)
O3 0.043(11) 0.069(11) 0.039(9) 0.028(9) 0.011(8) 0.011(9)
O4 0.035(9) 0.025(8) 0.038(8) 0.000(7) 0.011(7) -0.001(7)
O5 0.046(10) 0.037(8) 0.029(8) -0.004(7) 0.002(8) -0.002(7)
O6 0.042(10) 0.030(8) 0.044(9) 0.001(7) 0.001(8) -0.003(8)
O7 0.057(11) 0.055(10) 0.043(10) 0.023(8) -0.010(8) -0.011(9)
O8 0.058(13) 0.076(13) 0.072(12) 0.039(10) -0.001(11) 0.043(11)
O9 0.082(14) 0.063(11) 0.052(10) -0.025(9) 0.041(10) 0.014(10)
O10 0.047(11) 0.034(8) 0.056(10) -0.002(7) 0.007(9) 0.002(8)
O11 0.030(9) 0.057(9) 0.030(8) 0.001(7) -0.009(7) 0.000(8)
O12 0.048(10) 0.021(8) 0.029(8) 0.003(6) 0.005(7) 0.011(8)
C1 0.055(16) 0.046(15) 0.025(12) -0.015(11) 0.007(12) 0.002(13)
C2 0.051(15) 0.031(12) 0.024(11) -0.015(9) -0.015(11) -0.006(12)
C3 0.036(7) 0.033(7) 0.035(7) -0.005(5) -0.010(5) -0.001(5)
C4 0.035(15) 0.042(13) 0.047(14) -0.008(12) -0.009(12) 0.011(12)
C5 0.024(14) 0.11(2) 0.048(16) -0.046(17) 0.024(13) -0.042(16)
C6 0.08(2) 0.044(14) 0.024(12) 0.009(11) 0.007(13) -0.028(15)
C7 0.040(7) 0.031(7) 0.036(7) -0.004(5) -0.007(5) -0.001(5)
C8 0.046(15) 0.036(12) 0.014(10) -0.009(10) -0.009(10) 0.010(11)
C9 0.037(15) 0.046(14) 0.072(18) -0.030(13) 0.023(13) -0.010(12)
C10 0.060(17) 0.036(12) 0.024(12) 0.000(10) -0.006(12) 0.003(12)
C11 0.087(19) 0.020(11) 0.011(10) 0.007(9) -0.008(12) -0.025(13)
C12 0.031(13) 0.049(14) 0.020(11) -0.003(10) 0.007(10) -0.005(12)
C13 0.023(6) 0.025(6) 0.027(6) -0.005(5) -0.005(5) -0.001(5)
C14 0.034(14) 0.029(12) 0.055(14) 0.000(10) 0.000(12) -0.015(11)
C15 0.017(12) 0.036(12) 0.023(11) 0.011(9) -0.005(11) 0.012(10)
C16 0.039(7) 0.041(7) 0.033(7) -0.004(5) 0.004(5) -0.004(5)
C17 0.051(16) 0.041(13) 0.019(12) 0.015(11) 0.019(12) -0.008(12)
C18 0.034(14) 0.041(14) 0.045(14) -0.013(12) 0.017(12) -0.015(12)
C19 0.052(16) 0.046(13) 0.032(13) -0.009(11) 0.031(13) 0.004(12)
C20 0.038(16) 0.037(13) 0.022(11) 0.004(10) 0.004(11) 0.008(12)
C21 0.041(15) 0.040(13) 0.046(14) -0.015(11) 0.005(13) -0.025(12)
C22 0.074(18) 0.038(13) 0.020(11) -0.014(10) 0.014(12) -0.019(13)
C23 0.031(7) 0.028(6) 0.026(6) -0.010(5) -0.004(5) -0.003(5)
C24 0.061(17) 0.023(11) 0.045(13) -0.017(10) -0.006(13) -0.009(12)
C25 0.033(14) 0.028(12) 0.051(14) 0.005(11) -0.003(12) -0.010(11)
C26 0.053(17) 0.047(15) 0.037(13) -0.008(12) 0.029(13) -0.025(14)
C27 0.049(17) 0.030(13) 0.09(2) -0.031(14) 0.031(16) -0.013(13)
C28 0.035(14) 0.022(11) 0.037(13) 0.004(10) -0.004(12) 0.011(10)
C29 0.052(16) 0.056(15) 0.032(13) 0.026(12) 0.000(13) -0.004(14)
C30 0.022(13) 0.061(16) 0.058(16) -0.014(13) 0.005(12) -0.006(12)
C31 0.09(2) 0.045(14) 0.019(12) -0.003(10) -0.016(13) -0.041(15)
C32 0.040(7) 0.039(7) 0.044(7) 0.000(5) -0.002(5) -0.013(5)
C33 0.049(16) 0.043(14) 0.067(16) -0.036(12) -0.009(13) -0.023(13)
C34 0.041(15) 0.038(13) 0.053(15) 0.011(11) -0.020(13) 0.010(12)
C35 0.024(13) 0.042(13) 0.035(13) 0.020(12) -0.002(11) 0.005(11)
C36 0.018(14) 0.071(17) 0.035(13) 0.008(12) -0.012(11) 0.017(13)
C37 0.022(13) 0.025(12) 0.082(19) 0.003(12) -0.016(13) 0.014(11)
C38 0.042(16) 0.057(15) 0.021(11) 0.005(10) 0.021(12) 0.007(12)
C39 0.031(7) 0.037(6) 0.033(6) -0.003(5) 0.004(5) -0.003(5)
C40 0.035(14) 0.022(12) 0.055(14) 0.004(11) 0.018(12) -0.006(11)

loop_
_atom_type_symbol
_atom_type_description
_atom_type_scat_dispersion_real
_atom_type_scat_dispersion_imag
_atom_type_scat_source
C C 0.0033 0.0016 'International Tables Vol C Tables 4.2.6.8 and 6.1.1.4'
H H 0.0000 0.0000 'International Tables Vol C Tables 4.2.6.8 and 6.1.1.4'
O O 0.0106 0.0060 'International Tables Vol C Tables 4.2.6.8 and 6.1.1.4'
Rh Rh -1.1178 0.9187 'International Tables Vol C Tables 4.2.6.8 and 6.1.1.4'

loop_
_geom_angle_atom_site_label_1
_geom_angle_atom_site_label_2
_geom_angle_atom_site_label_3
_geom_angle
_geom_angle_site_symmetry_1
_geom_angle_site_symmetry_3
_geom_angle_publ_flag
C10 Rh1 C18 136.7(8) . . ?
C10 Rh1 C11 38.0(8) . . ?
C18 Rh1 C11 137.4(8) . . ?
C10 Rh1 C9 38.7(8) . . ?
C18 Rh1 C9 98.3(9) . . ?
C11 Rh1 C9 65.9(8) . . ?
C10 Rh1 C19 119.4(8) . . ?
C18 Rh1 C19 101.9(8) . . ?
C11 Rh1 C19 91.3(8) . . ?
C9 Rh1 C19 156.8(9) . . ?
C10 Rh1 C20 91.8(8) . . ?
C18 Rh1 C20 99.2(8) . . ?
C11 Rh1 C20 120.6(8) . . ?
C9 Rh1 C20 95.0(8) . . ?
C19 Rh1 C20 93.1(7) . . ?
C10 Rh1 C12 67.6(8) . . ?
C18 Rh1 C12 99.9(8) . . ?
C11 Rh1 C12 38.6(7) . . ?
C9 Rh1 C12 72.7(8) . . ?
C19 Rh1 C12 92.4(7) . . ?
C20 Rh1 C12 158.6(8) . . ?
C10 Rh1 Rh3 168.4(5) . . ?
C18 Rh1 Rh3 51.4(6) . . ?
C11 Rh1 Rh3 130.8(6) . . ?
C9 Rh1 Rh3 149.3(7) . . ?
C19 Rh1 Rh3 50.9(7) . . ?
C20 Rh1 Rh3 94.9(6) . . ?
C12 Rh1 Rh3 104.6(6) . . ?
C10 Rh1 Rh2 130.3(5) . . ?
C18 Rh1 Rh2 50.3(6) . . ?
C11 Rh1 Rh2 168.0(6) . . ?
C9 Rh1 Rh2 106.1(6) . . ?
C19 Rh1 Rh2 95.7(6) . . ?
C20 Rh1 Rh2 49.4(6) . . ?
C12 Rh1 Rh2 150.2(5) . . ?
Rh3 Rh1 Rh2 60.68(10) . . ?
C10 Rh1 Rh4 119.3(6) . . ?
C18 Rh1 Rh4 98.0(6) . . ?
C11 Rh1 Rh4 119.5(5) . . ?
C9 Rh1 Rh4 140.7(5) . . ?
C19 Rh1 Rh4 46.9(5) . . ?
C20 Rh1 Rh4 47.1(6) . . ?
C12 Rh1 Rh4 138.3(5) . . ?
Rh3 Rh1 Rh4 60.34(10) . . ?
Rh2 Rh1 Rh4 60.31(9) . . ?
C15 Rh2 C20 97.8(8) . . ?
C15 Rh2 C18 105.1(8) . . ?
C20 Rh2 C18 103.3(9) . . ?
C15 Rh2 C1 94.5(8) . . ?
C20 Rh2 C1 115.6(8) . . ?
C18 Rh2 C1 133.4(9) . . ?
C15 Rh2 C2 103.2(8) . . ?
C20 Rh2 C2 144.7(8) . . ?
C18 Rh2 C2 98.2(8) . . ?
C1 Rh2 C2 35.5(7) . . ?
C15 Rh2 Rh1 115.1(7) . . ?
C20 Rh2 Rh1 53.3(5) . . ?
C18 Rh2 Rh1 50.5(7) . . ?
C1 Rh2 Rh1 148.8(5) . . ?
C2 Rh2 Rh1 134.8(5) . . ?
C15 Rh2 Rh3 154.4(6) . . ?
C20 Rh2 Rh3 96.7(5) . . ?
C18 Rh2 Rh3 50.8(5) . . ?
C1 Rh2 Rh3 98.1(5) . . ?
C2 Rh2 Rh3 75.7(5) . . ?
Rh1 Rh2 Rh3 59.41(9) . . ?
C15 Rh2 Rh4 142.4(6) . . ?
C20 Rh2 Rh4 48.1(6) . . ?
C18 Rh2 Rh4 99.1(6) . . ?
C1 Rh2 Rh4 89.2(5) . . ?
C2 Rh2 Rh4 101.3(5) . . ?
Rh1 Rh2 Rh4 61.48(10) . . ?
Rh3 Rh2 Rh4 60.34(10) . . ?
C16 Rh3 C19 99.8(8) . . ?
C16 Rh3 C18 97.6(8) . . ?
C19 Rh3 C18 102.8(9) . . ?
C16 Rh3 C4 97.4(9) . . ?
C19 Rh3 C4 122.5(9) . . ?
C18 Rh3 C4 128.5(9) . . ?
C16 Rh3 C3 107.9(9) . . ?
C19 Rh3 C3 145.3(8) . . ?
C18 Rh3 C3 93.8(8) . . ?
C4 Rh3 C3 34.8(7) . . ?
C16 Rh3 C5 110.8(9) . . ?
C19 Rh3 C5 88.7(9) . . ?
C18 Rh3 C5 147.1(7) . . ?
C4 Rh3 C5 34.2(8) . . ?
C3 Rh3 C5 62.5(7) . . ?
C16 Rh3 Rh1 109.0(7) . . ?
C19 Rh3 Rh1 52.6(6) . . ?
C18 Rh3 Rh1 50.6(7) . . ?
C4 Rh3 Rh1 153.6(5) . . ?
C3 Rh3 Rh1 131.1(5) . . ?
C5 Rh3 Rh1 128.1(7) . . ?
C16 Rh3 Rh2 146.4(6) . . ?
C19 Rh3 Rh2 96.3(5) . . ?
C18 Rh3 Rh2 49.9(5) . . ?
C4 Rh3 Rh2 98.5(5) . . ?
C3 Rh3 Rh2 71.6(5) . . ?
C5 Rh3 Rh2 98.8(5) . . ?
Rh1 Rh3 Rh2 59.91(9) . . ?
C16 Rh3 Rh4 146.4(6) . . ?
C19 Rh3 Rh4 47.7(5) . . ?
C18 Rh3 Rh4 98.5(6) . . ?
C4 Rh3 Rh4 95.4(6) . . ?
C3 Rh3 Rh4 100.3(5) . . ?
C5 Rh3 Rh4 66.7(6) . . ?
Rh1 Rh3 Rh4 61.72(10) . . ?
Rh2 Rh3 Rh4 60.53(10) . . ?
C17 Rh4 C19 101.2(9) . . ?
C17 Rh4 C20 97.6(9) . . ?
C19 Rh4 C20 101.8(8) . . ?
C17 Rh4 C7 98.9(9) . . ?
C19 Rh4 C7 138.9(9) . . ?
C20 Rh4 C7 110.7(8) . . ?
C17 Rh4 C6 102.0(9) . . ?
C19 Rh4 C6 104.5(9) . . ?
C20 Rh4 C6 143.3(8) . . ?
C7 Rh4 C6 35.8(7) . . ?
C17 Rh4 Rh3 150.5(6) . . ?
C19 Rh4 Rh3 50.3(7) . . ?
C20 Rh4 Rh3 96.5(6) . . ?
C7 Rh4 Rh3 100.3(6) . . ?
C6 Rh4 Rh3 81.3(6) . . ?
C17 Rh4 Rh2 144.8(6) . . ?
C19 Rh4 Rh2 97.2(6) . . ?
C20 Rh4 Rh2 49.0(6) . . ?
C7 Rh4 Rh2 86.2(5) . . ?
C6 Rh4 Rh2 102.1(5) . . ?
Rh3 Rh4 Rh2 59.13(10) . . ?
C17 Rh4 Rh1 113.7(7) . . ?
C19 Rh4 Rh1 51.1(6) . . ?
C20 Rh4 Rh1 51.8(6) . . ?
C7 Rh4 Rh1 143.9(5) . . ?
C6 Rh4 Rh1 139.3(6) . . ?
Rh3 Rh4 Rh1 57.94(9) . . ?
Rh2 Rh4 Rh1 58.21(9) . . ?
C40 Rh5 C30 134.0(8) . . ?
C40 Rh5 C31 135.6(9) . . ?
C30 Rh5 C31 38.9(8) . . ?
C40 Rh5 C39 101.7(8) . . ?
C30 Rh5 C39 121.7(9) . . ?
C31 Rh5 C39 91.9(8) . . ?
C40 Rh5 C32 99.4(8) . . ?
C30 Rh5 C32 66.7(8) . . ?
C31 Rh5 C32 37.3(8) . . ?
C39 Rh5 C32 92.2(8) . . ?
C40 Rh5 C38 100.4(8) . . ?
C30 Rh5 C38 92.0(9) . . ?
C31 Rh5 C38 121.0(9) . . ?
C39 Rh5 C38 93.8(7) . . ?
C32 Rh5 C38 157.7(9) . . ?
C40 Rh5 C29 96.5(8) . . ?
C30 Rh5 C29 38.0(8) . . ?
C31 Rh5 C29 66.7(8) . . ?
C39 Rh5 C29 158.3(9) . . ?
C32 Rh5 C29 73.0(8) . . ?
C38 Rh5 C29 94.6(8) . . ?
C40 Rh5 Rh6 52.2(6) . . ?
C30 Rh5 Rh6 129.2(6) . . ?
C31 Rh5 Rh6 167.7(6) . . ?
C39 Rh5 Rh6 95.5(6) . . ?
C32 Rh5 Rh6 151.6(6) . . ?
C38 Rh5 Rh6 48.7(6) . . ?
C29 Rh5 Rh6 105.1(6) . . ?
C40 Rh5 Rh8 52.2(5) . . ?
C30 Rh5 Rh8 169.1(6) . . ?
C31 Rh5 Rh8 130.3(6) . . ?
C39 Rh5 Rh8 49.9(6) . . ?
C32 Rh5 Rh8 104.8(6) . . ?
C38 Rh5 Rh8 95.4(7) . . ?
C29 Rh5 Rh8 148.4(6) . . ?
Rh6 Rh5 Rh8 61.55(10) . . ?
C40 Rh5 Rh7 99.0(6) . . ?
C30 Rh5 Rh7 121.1(6) . . ?
C31 Rh5 Rh7 120.2(6) . . ?
C39 Rh5 Rh7 47.0(5) . . ?
C32 Rh5 Rh7 137.9(5) . . ?
C38 Rh5 Rh7 47.7(6) . . ?
C29 Rh5 Rh7 141.2(6) . . ?
Rh6 Rh5 Rh7 59.89(10) . . ?
Rh8 Rh5 Rh7 60.09(10) . . ?
C35 Rh6 C38 102.4(8) . . ?
C35 Rh6 C40 95.4(8) . . ?
C38 Rh6 C40 103.0(9) . . ?
C35 Rh6 C21 97.8(9) . . ?
C38 Rh6 C21 136.4(9) . . ?
C40 Rh6 C21 113.0(8) . . ?
C35 Rh6 C22 103.3(9) . . ?
C38 Rh6 C22 100.0(9) . . ?
C40 Rh6 C22 146.3(8) . . ?
C21 Rh6 C22 37.3(8) . . ?
C35 Rh6 Rh5 111.0(7) . . ?
C38 Rh6 Rh5 53.7(6) . . ?
C40 Rh6 Rh5 49.9(7) . . ?
C21 Rh6 Rh5 146.8(5) . . ?
C22 Rh6 Rh5 140.0(6) . . ?
C35 Rh6 Rh7 150.5(6) . . ?
C38 Rh6 Rh7 49.3(6) . . ?
C40 Rh6 Rh7 99.1(6) . . ?
C21 Rh6 Rh7 99.8(6) . . ?
C22 Rh6 Rh7 77.8(6) . . ?
Rh5 Rh6 Rh7 62.20(10) . . ?
C35 Rh6 Rh8 144.3(6) . . ?
C38 Rh6 Rh8 97.3(5) . . ?
C40 Rh6 Rh8 50.8(5) . . ?
C21 Rh6 Rh8 87.7(5) . . ?
C22 Rh6 Rh8 102.2(5) . . ?
Rh5 Rh6 Rh8 59.31(9) . . ?
Rh7 Rh6 Rh8 60.16(10) . . ?
C36 Rh7 C39 98.3(9) . . ?
C36 Rh7 C38 101.6(9) . . ?
C39 Rh7 C38 100.6(8) . . ?
C36 Rh7 C24 95.9(10) . . ?
C39 Rh7 C24 126.7(8) . . ?
C38 Rh7 C24 126.2(8) . . ?
C36 Rh7 C23 107.8(9) . . ?
C39 Rh7 C23 148.4(8) . . ?
C38 Rh7 C23 91.5(8) . . ?
C24 Rh7 C23 34.7(7) . . ?
C36 Rh7 C25 107.9(9) . . ?
C39 Rh7 C25 92.5(8) . . ?
C38 Rh7 C25 145.5(8) . . ?
C24 Rh7 C25 34.5(7) . . ?
C23 Rh7 C25 63.0(7) . . ?
C36 Rh7 Rh6 148.7(7) . . ?
C39 Rh7 Rh6 96.4(6) . . ?
C38 Rh7 Rh6 48.3(6) . . ?
C24 Rh7 Rh6 97.2(6) . . ?
C23 Rh7 Rh6 70.3(4) . . ?
C25 Rh7 Rh6 98.9(5) . . ?
C36 Rh7 Rh8 145.6(6) . . ?
C39 Rh7 Rh8 49.3(6) . . ?
C38 Rh7 Rh8 96.5(6) . . ?
C24 Rh7 Rh8 96.6(6) . . ?
C23 Rh7 Rh8 100.7(5) . . ?
C25 Rh7 Rh8 68.4(5) . . ?
Rh6 Rh7 Rh8 60.07(10) . . ?
C36 Rh7 Rh5 113.9(8) . . ?
C39 Rh7 Rh5 50.3(6) . . ?
C38 Rh7 Rh5 51.3(5) . . ?
C24 Rh7 Rh5 150.2(6) . . ?
C23 Rh7 Rh5 128.0(4) . . ?
C25 Rh7 Rh5 126.2(5) . . ?
Rh6 Rh7 Rh5 57.91(10) . . ?
Rh8 Rh7 Rh5 57.90(9) . . ?
C37 Rh8 C39 99.6(9) . . ?
C37 Rh8 C40 100.3(8) . . ?
C39 Rh8 C40 101.6(8) . . ?
C37 Rh8 C27 98.4(9) . . ?
C39 Rh8 C27 136.8(8) . . ?
C40 Rh8 C27 113.3(9) . . ?
C37 Rh8 C26 100.2(8) . . ?
C39 Rh8 C26 102.8(9) . . ?
C40 Rh8 C26 144.8(9) . . ?
C27 Rh8 C26 35.1(8) . . ?
C37 Rh8 Rh5 111.6(7) . . ?
C39 Rh8 Rh5 52.2(5) . . ?
C40 Rh8 Rh5 49.9(6) . . ?
C27 Rh8 Rh5 147.2(6) . . ?
C26 Rh8 Rh5 141.6(6) . . ?
C37 Rh8 Rh6 149.8(6) . . ?
C39 Rh8 Rh6 95.2(5) . . ?
C40 Rh8 Rh6 50.7(5) . . ?
C27 Rh8 Rh6 88.2(6) . . ?
C26 Rh8 Rh6 101.9(5) . . ?
Rh5 Rh8 Rh6 59.14(9) . . ?
C37 Rh8 Rh7 145.4(7) . . ?
C39 Rh8 Rh7 48.1(5) . . ?
C40 Rh8 Rh7 98.7(5) . . ?
C27 Rh8 Rh7 100.2(5) . . ?
C26 Rh8 Rh7 79.6(6) . . ?
Rh5 Rh8 Rh7 62.00(10) . . ?
Rh6 Rh8 Rh7 59.77(10) . . ?
C2 C1 C8 137.9(18) . . ?
C2 C1 Rh2 77.2(13) . . ?
C8 C1 Rh2 94.5(15) . . ?
C1 C2 C3 133(2) . . ?
C1 C2 Rh2 67.3(13) . . ?
C3 C2 Rh2 107.0(14) . . ?
C2 C3 C4 137(2) . . ?
C2 C3 Rh3 105.7(15) . . ?
C4 C3 Rh3 61.7(12) . . ?
C3 C4 C5 131.7(19) . . ?
C3 C4 Rh3 83.5(14) . . ?
C5 C4 Rh3 87.2(14) . . ?
C4 C5 C6 137.7(18) . . ?
C4 C5 Rh3 58.6(12) . . ?
C6 C5 Rh3 109.7(15) . . ?
C7 C6 C5 132.3(19) . . ?
C7 C6 Rh4 70.2(14) . . ?
C5 C6 Rh4 100.8(14) . . ?
C6 C7 C8 136(2) . . ?
C6 C7 Rh4 73.9(13) . . ?
C8 C7 Rh4 97.9(13) . . ?
C1 C8 C7 133.5(19) . . ?
C10 C9 C14 121.6(19) . . ?
C10 C9 Rh1 67.5(13) . . ?
C14 C9 Rh1 108.9(14) . . ?
C11 C10 C9 114.1(19) . . ?
C11 C10 Rh1 72.7(14) . . ?
C9 C10 Rh1 73.8(14) . . ?
C10 C11 C12 116.7(17) . . ?
C10 C11 Rh1 69.3(12) . . ?
C12 C11 Rh1 73.9(12) . . ?
C11 C12 C13 122.8(18) . . ?
C11 C12 Rh1 67.5(11) . . ?
C13 C12 Rh1 107.4(11) . . ?
C12 C13 C14 111.9(15) . . ?
C13 C14 C9 110.7(15) . . ?
O1 C15 Rh2 175.0(17) . . ?
O2 C16 Rh3 170(2) . . ?
O3 C17 Rh4 177.7(18) . . ?
O4 C18 Rh2 132.3(15) . . ?
O4 C18 Rh1 134.3(18) . . ?
Rh2 C18 Rh1 79.2(8) . . ?
O4 C18 Rh3 131.9(16) . . ?
Rh2 C18 Rh3 79.4(7) . . ?
Rh1 C18 Rh3 78.0(7) . . ?
O5 C19 Rh4 135.0(16) . . ?
O5 C19 Rh3 127.1(17) . . ?
Rh4 C19 Rh3 81.9(8) . . ?
O5 C19 Rh1 133.0(18) . . ?
Rh4 C19 Rh1 82.0(7) . . ?
Rh3 C19 Rh1 76.6(7) . . ?
O6 C20 Rh4 135.5(15) . . ?
O6 C20 Rh2 131.5(14) . . ?
Rh4 C20 Rh2 82.9(9) . . ?
O6 C20 Rh1 127.5(17) . . ?
Rh4 C20 Rh1 81.1(7) . . ?
Rh2 C20 Rh1 77.3(7) . . ?
C28 C21 C22 138(2) . . ?
C28 C21 Rh6 96.8(14) . . ?
C22 C21 Rh6 76.3(13) . . ?
C21 C22 C23 132.5(18) . . ?
C21 C22 Rh6 66.4(11) . . ?
C23 C22 Rh6 102.8(14) . . ?
C24 C23 C22 135.6(19) . . ?
C24 C23 Rh7 64.8(11) . . ?
C22 C23 Rh7 108.5(12) . . ?
C23 C24 C25 131.7(19) . . ?
C23 C24 Rh7 80.4(12) . . ?
C25 C24 Rh7 85.1(12) . . ?
C26 C25 C24 137(2) . . ?
C26 C25 Rh7 106.3(13) . . ?
C24 C25 Rh7 60.5(11) . . ?
C27 C26 C25 134.5(19) . . ?
C27 C26 Rh8 68.5(14) . . ?
C25 C26 Rh8 104.9(14) . . ?
C26 C27 C28 136.0(19) . . ?
C26 C27 Rh8 76.4(16) . . ?
C28 C27 Rh8 95.5(14) . . ?
C21 C28 C27 132.8(19) . . ?
C30 C29 C34 121(2) . . ?
C30 C29 Rh5 67.2(12) . . ?
C34 C29 Rh5 107.0(14) . . ?
C29 C30 C31 116(2) . . ?
C29 C30 Rh5 74.8(14) . . ?
C31 C30 Rh5 71.7(13) . . ?
C32 C31 C30 115(2) . . ?
C32 C31 Rh5 73.2(14) . . ?
C30 C31 Rh5 69.4(13) . . ?
C31 C32 C33 121.7(19) . . ?
C31 C32 Rh5 69.5(12) . . ?
C33 C32 Rh5 108.1(14) . . ?
C32 C33 C34 110.7(17) . . ?
C29 C34 C33 113.3(17) . . ?
O7 C35 Rh6 176(2) . . ?
O8 C36 Rh7 177(2) . . ?
O9 C37 Rh8 176(2) . . ?
O10 C38 Rh6 133.1(16) . . ?
O10 C38 Rh7 132.2(16) . . ?
Rh6 C38 Rh7 82.3(9) . . ?
O10 C38 Rh5 130.1(19) . . ?
Rh6 C38 Rh5 77.6(7) . . ?
Rh7 C38 Rh5 81.0(6) . . ?
O11 C39 Rh7 131.9(15) . . ?
O11 C39 Rh8 128.8(15) . . ?
Rh7 C39 Rh8 82.6(8) . . ?
O11 C39 Rh5 133.0(17) . . ?
Rh7 C39 Rh5 82.8(7) . . ?
Rh8 C39 Rh5 77.9(7) . . ?
O12 C40 Rh5 136.8(19) . . ?
O12 C40 Rh6 133.1(17) . . ?
Rh5 C40 Rh6 77.8(7) . . ?
O12 C40 Rh8 130.0(15) . . ?
Rh5 C40 Rh8 77.9(7) . . ?
Rh6 C40 Rh8 78.5(7) . . ?

loop_
_geom_bond_atom_site_label_1
_geom_bond_atom_site_label_2
_geom_bond_distance
_geom_bond_site_symmetry_2
_geom_bond_publ_flag
Rh1 C10 2.09(2) . ?
Rh1 C18 2.12(2) . ?
Rh1 C11 2.14(2) . ?
Rh1 C9 2.18(2) . ?
Rh1 C19 2.19(2) . ?
Rh1 C20 2.22(2) . ?
Rh1 C12 2.221(19) . ?
Rh1 Rh3 2.684(4) . ?
Rh1 Rh2 2.698(4) . ?
Rh1 Rh4 2.789(4) . ?
Rh2 C15 1.869(19) . ?
Rh2 C20 2.10(2) . ?
Rh2 C18 2.11(2) . ?
Rh2 C1 2.19(2) . ?
Rh2 C2 2.31(2) . ?
Rh2 Rh3 2.719(4) . ?
Rh2 Rh4 2.758(4) . ?
Rh3 C16 1.89(2) . ?
Rh3 C19 2.14(2) . ?
Rh3 C18 2.14(2) . ?
Rh3 C4 2.15(2) . ?
Rh3 C3 2.43(2) . ?
Rh3 C5 2.52(2) . ?
Rh3 Rh4 2.752(4) . ?
Rh4 C17 1.87(2) . ?
Rh4 C19 2.06(2) . ?
Rh4 C20 2.07(2) . ?
Rh4 C7 2.22(2) . ?
Rh4 C6 2.27(3) . ?
Rh5 C40 2.10(2) . ?
Rh5 C30 2.13(2) . ?
Rh5 C31 2.16(2) . ?
Rh5 C39 2.17(2) . ?
Rh5 C32 2.21(2) . ?
Rh5 C38 2.214(19) . ?
Rh5 C29 2.23(2) . ?
Rh5 Rh6 2.682(4) . ?
Rh5 Rh8 2.687(4) . ?
Rh5 Rh7 2.800(4) . ?
Rh6 C35 1.88(2) . ?
Rh6 C38 2.06(2) . ?
Rh6 C40 2.17(2) . ?
Rh6 C21 2.17(2) . ?
Rh6 C22 2.30(2) . ?
Rh6 Rh7 2.738(4) . ?
Rh6 Rh8 2.747(4) . ?
Rh7 C36 1.88(2) . ?
Rh7 C39 2.06(2) . ?
Rh7 C38 2.10(2) . ?
Rh7 C24 2.22(2) . ?
Rh7 C23 2.417(19) . ?
Rh7 C25 2.54(2) . ?
Rh7 Rh8 2.749(4) . ?
Rh8 C37 1.92(2) . ?
Rh8 C39 2.10(2) . ?
Rh8 C40 2.173(19) . ?
Rh8 C27 2.18(3) . ?
Rh8 C26 2.28(2) . ?
O1 C15 1.14(2) . ?
O2 C16 1.15(2) . ?
O3 C17 1.13(2) . ?
O4 C18 1.19(2) . ?
O5 C19 1.15(2) . ?
O6 C20 1.19(2) . ?
O7 C35 1.13(2) . ?
O8 C36 1.13(2) . ?
O9 C37 1.14(2) . ?
O10 C38 1.20(2) . ?
O11 C39 1.21(2) . ?
O12 C40 1.15(2) . ?
C1 C2 1.38(3) . ?
C1 C8 1.38(3) . ?
C2 C3 1.38(3) . ?
C3 C4 1.39(3) . ?
C4 C5 1.42(3) . ?
C5 C6 1.43(3) . ?
C6 C7 1.38(3) . ?
C7 C8 1.43(3) . ?
C9 C10 1.42(3) . ?
C9 C14 1.53(3) . ?
C10 C11 1.38(3) . ?
C11 C12 1.44(3) . ?
C12 C13 1.45(3) . ?
C13 C14 1.52(2) . ?
C21 C28 1.36(3) . ?
C21 C22 1.44(3) . ?
C22 C23 1.45(3) . ?
C23 C24 1.40(3) . ?
C24 C25 1.44(3) . ?
C25 C26 1.42(3) . ?
C26 C27 1.35(3) . ?
C27 C28 1.47(3) . ?
C29 C30 1.42(3) . ?
C29 C34 1.48(3) . ?
C30 C31 1.43(3) . ?
C31 C32 1.40(3) . ?
C32 C33 1.49(3) . ?
C33 C34 1.53(3) . ?
